data_2012922
loop_
_publ_author_name
'G\"une\;s, Minna'
'Valkonen, Jussi'

_publ_section_title
;
 Cs[Ag~4~Zn~2~(SCN)~9~]
;
_journal_issue 9
_journal_name_full 'Acta Crystallographica Section C'
_journal_page_first i119
_journal_page_last i120
_journal_paper_doi 10.1107/S0108270102013136
_journal_volume 58
_journal_year 2002
_chemical_formula_iupac 'Cs [Ag4 Zn2 (S C N)9]'
_chemical_formula_structural 'Cs [Ag4 Zn2 (S C N)9]'
_chemical_formula_sum 'C9 Ag4 Cs N9 S9 Zn2'
_chemical_formula_weight 1217.85
_chemical_name_common 'caesium tetrasilver dizinc thioyanate'
_chemical_name_systematic 'caesium tetrasilver dizinc nonathiocyanate'
_space_group_IT_number 2
_symmetry_cell_setting triclinic
_symmetry_space_group_name_Hall '-P 1'
_symmetry_space_group_name_H-M 'P -1'
_atom_sites_solution_hydrogens none
_atom_sites_solution_primary direct
_atom_sites_solution_secondary difmap
_audit_creation_method 'WinGX routine CIF_UPDATE'
_cell_angle_alpha 78.0450(10)
_cell_angle_beta 82.9120(10)
_cell_angle_gamma 82.8280(10)
_cell_formula_units_Z 1
_cell_length_a 7.54930(10)
_cell_length_b 8.9297(2)
_cell_length_c 10.5701(2)
_cell_measurement_reflns_used 9151
_cell_measurement_temperature 293(2)
_cell_measurement_theta_max 30.03
_cell_measurement_theta_min 1.02
_cell_volume 688.15(2)
_computing_cell_refinement 'HKL SCALEPACK (Otwinowski & Minor 1997)'
_computing_data_collection 'COLLECT (Nonius, 1997-2000)'
_computing_data_reduction 'HKL DENZO (Otwinowski & Minor, 1997) and SCALEPACK'
_computing_molecular_graphics 'DIAMOND (Brandenburg, 2000)'
_computing_publication_material 'WinGX (Farrugia, 1999)'
_computing_structure_refinement 'SHELXL97 (Sheldrick, 1997)'
_computing_structure_solution 'SHELXS97 (Sheldrick, 1997)'
_diffrn_ambient_temperature 293(2)
_diffrn_detector_area_resol_mean 9
_diffrn_measured_fraction_theta_full 0.993
_diffrn_measured_fraction_theta_max 0.993
_diffrn_measurement_device_type 'Nonius KappaCCD area-detector'
_diffrn_measurement_method 'CCD rotation images, thick slices'
_diffrn_radiation_monochromator 'horizonally mounted graphite crystal'
_diffrn_radiation_source 'fine-focus sealed tube'
_diffrn_radiation_type MoK\a
_diffrn_radiation_wavelength 0.71073
_diffrn_reflns_av_R_equivalents 0.04
_diffrn_reflns_limit_h_max 10
_diffrn_reflns_limit_h_min -10
_diffrn_reflns_limit_k_max 12
_diffrn_reflns_limit_k_min -12
_diffrn_reflns_limit_l_max 14
_diffrn_reflns_limit_l_min -14
_diffrn_reflns_number 9429
_diffrn_reflns_theta_full 30.03
_diffrn_reflns_theta_max 30.03
_diffrn_reflns_theta_min 1.98
_diffrn_standards_number 0
_exptl_absorpt_coefficient_mu 6.511
_exptl_absorpt_correction_type none
_exptl_absorpt_process_details
;
Multi-scan absorption correction [Blessing, R. H. (1995). Acta Cryst. A51,
33-38] was performed but not applied. The absorption correction was found to
have no significant effect on the refinement results. Tmin 0.487, Tmax 0.529.
;
_exptl_crystal_colour colourless
_exptl_crystal_density_diffrn 2.939
_exptl_crystal_density_meas ?
_exptl_crystal_density_method none
_exptl_crystal_description botryoidal
_exptl_crystal_F_000 564
_exptl_crystal_size_max 0.1
_exptl_crystal_size_mid 0.1
_exptl_crystal_size_min 0.1
_refine_diff_density_max 2.33
_refine_diff_density_min -2.27
_refine_ls_extinction_coef 0.0034(4)
_refine_ls_extinction_expression Fc^*^=kFc[1+0.001xFc^2^\l^3^/sin(2\q)]^-1/4^
_refine_ls_extinction_method 'SHELXL97 (Sheldrick, 1997)'
_refine_ls_goodness_of_fit_ref 1.039
_refine_ls_hydrogen_treatment none
_refine_ls_matrix_type full
_refine_ls_number_parameters 158
_refine_ls_number_reflns 4007
_refine_ls_number_restraints 0
_refine_ls_restrained_S_all 1.039
_refine_ls_R_factor_gt 0.049
_refine_ls_shift/su_max <0.001
_refine_ls_structure_factor_coef Fsqd
_refine_ls_weighting_details 'calc w = 1/[\s^2^(Fo^2^)+(0.0266P)^2^+3.6770P] where P=(Fo^2^+2Fc^2^)/3'
_refine_ls_weighting_scheme calc
_refine_ls_wR_factor_ref 0.114
_reflns_number_gt 2733
_reflns_number_total 4007
_reflns_threshold_expression I>2\s(I)
_cod_data_source_file br1385.cif
_cod_data_source_block I
_cod_depositor_comments
;
The following automatic conversions were performed:

'_exptl_crystal_density_meas' value 'not measured' was changed to '?'
- the value is perceived as not measured.

Automatic conversion script
Id: cif_fix_values 3008 2015-01-20 13:52:24Z robertas 
;
_cod_database_code 2012922
_cod_database_fobs_code 2012922

loop_
_symmetry_equiv_pos_as_xyz
'x, y, z'
'-x, -y, -z'

loop_
_atom_site_label
_atom_site_fract_x
_atom_site_fract_y
_atom_site_fract_z
_atom_site_U_iso_or_equiv
_atom_site_adp_type
_atom_site_calc_flag
_atom_site_refinement_flags
_atom_site_occupancy
_atom_site_disorder_assembly
_atom_site_disorder_group
_atom_site_type_symbol
Ag1 0.11263(8) 0.00738(7) 0.63027(6) 0.0641(2) Uani d . 1 . . Ag
Ag2 0.29818(9) 0.04688(6) -0.11202(7) 0.0634(2) Uani d . 1 . . Ag
Cs1 0.5 0.5 0.5 0.0881(3) Uani d S 1 . . Cs
Zn1 0.29349(9) 0.46434(8) 0.18914(6) 0.03385(18) Uani d . 1 . . Zn
S1 0.1081(2) -0.21981(19) 0.47721(15) 0.0414(4) Uani d . 1 . . S
S2 0.4121(4) 0.1170(4) 0.5598(3) 0.0596(7) Uani d P 0.5 . . S
S3 0.14201(19) -0.17662(17) 0.84704(14) 0.0365(3) Uani d . 1 . . S
S4 -0.1664(2) 0.67990(19) 0.19097(16) 0.0439(4) Uani d . 1 . . S
S5 0.3274(2) -0.00296(18) 0.14780(17) 0.0469(4) Uani d . 1 . . S
C1 -0.0376(8) -0.3162(7) 0.5820(6) 0.0349(12) Uani d . 1 . . C
C2 0.5 0.0 0.5 0.074(4) Uani d S 1 . . C
C3 0.3339(8) -0.2740(6) 0.8082(5) 0.0329(12) Uani d . 1 . . C
C4 -0.2041(7) 0.6233(6) 0.0602(6) 0.0338(12) Uani d . 1 . . C
C5 0.3252(7) -0.1900(7) 0.1661(6) 0.0335(12) Uani d . 1 . . C
N1 0.1387(7) 0.3846(6) 0.3448(5) 0.0442(12) Uani d . 1 . . N
N2 0.4121(4) 0.1170(4) 0.5598(3) 0.0596(7) Uani d P 0.5 . . N
N3 0.5344(7) 0.3466(6) 0.2167(6) 0.0457(13) Uani d . 1 . . N
N4 0.2276(8) 0.4173(6) 0.0319(5) 0.0456(13) Uani d . 1 . . N
N5 0.3257(7) -0.3198(6) 0.1804(5) 0.0402(11) Uani d . 1 . . N

loop_
_atom_site_aniso_label
_atom_site_aniso_U_11
_atom_site_aniso_U_22
_atom_site_aniso_U_33
_atom_site_aniso_U_12
_atom_site_aniso_U_13
_atom_site_aniso_U_23
Ag1 0.0619(4) 0.0484(4) 0.0718(4) -0.0063(3) -0.0183(3) 0.0190(3)
Ag2 0.0848(5) 0.0307(3) 0.0796(4) -0.0063(3) -0.0279(3) -0.0101(3)
Cs1 0.0836(6) 0.1100(7) 0.0793(6) 0.0527(5) -0.0427(4) -0.0547(5)
Zn1 0.0422(4) 0.0268(3) 0.0321(4) -0.0070(3) -0.0046(3) -0.0019(3)
S1 0.0357(8) 0.0391(9) 0.0421(8) -0.0002(6) 0.0049(6) 0.0012(7)
S2 0.0555(17) 0.0480(17) 0.074(2) -0.0114(13) 0.0003(14) -0.0092(15)
S3 0.0362(7) 0.0326(8) 0.0389(8) -0.0064(6) -0.0007(6) -0.0028(6)
S4 0.0600(10) 0.0336(8) 0.0403(8) 0.0023(7) -0.0182(7) -0.0085(6)
S5 0.0610(10) 0.0256(8) 0.0545(10) -0.0024(7) -0.0081(8) -0.0084(7)
C1 0.040(3) 0.027(3) 0.035(3) 0.002(2) -0.005(2) -0.001(2)
C2 0.101(9) 0.075(9) 0.051(6) -0.053(8) -0.030(6) 0.015(6)
C3 0.041(3) 0.023(3) 0.033(3) -0.008(2) -0.005(2) 0.001(2)
C4 0.034(3) 0.025(3) 0.040(3) -0.004(2) -0.005(2) -0.002(2)
C5 0.033(3) 0.031(3) 0.036(3) -0.003(2) -0.002(2) -0.007(2)
N1 0.050(3) 0.032(3) 0.042(3) -0.004(2) -0.005(2) 0.010(2)
N2 0.0555(17) 0.0480(17) 0.074(2) -0.0114(13) 0.0003(14) -0.0092(15)
N3 0.045(3) 0.035(3) 0.054(3) 0.001(2) -0.004(2) -0.004(2)
N4 0.061(3) 0.035(3) 0.042(3) -0.010(3) -0.007(2) -0.008(2)
N5 0.043(3) 0.029(3) 0.047(3) -0.005(2) -0.001(2) -0.003(2)

loop_
_atom_type_symbol
_atom_type_description
_atom_type_scat_dispersion_real
_atom_type_scat_dispersion_imag
_atom_type_scat_source
C C 0.0033 0.0016 'International Tables Vol C Tables 4.2.6.8 and 6.1.1.4'
Ag Ag -0.8971 1.1015 'International Tables Vol C Tables 4.2.6.8 and 6.1.1.4'
Cs Cs -0.368 2.1192 'International Tables Vol C Tables 4.2.6.8 and 6.1.1.4'
N N 0.0061 0.0033 'International Tables Vol C Tables 4.2.6.8 and 6.1.1.4'
S S 0.1246 0.1234 'International Tables Vol C Tables 4.2.6.8 and 6.1.1.4'
Zn Zn 0.2839 1.4301 'International Tables Vol C Tables 4.2.6.8 and 6.1.1.4'

loop_
_geom_angle_atom_site_label_1
_geom_angle_atom_site_label_2
_geom_angle_atom_site_label_3
_geom_angle_site_symmetry_1
_geom_angle_site_symmetry_3
_geom_angle
_geom_angle_publ_flag
S1 Ag1 S2 2_556 . 102.71(8) yes
S1 Ag1 S3 2_556 . 139.45(6) yes
S2 Ag1 S3 . . 107.20(9) yes
S1 Ag1 S1 2_556 . 100.83(5) yes
S2 Ag1 S1 . . 105.19(8) yes
S3 Ag1 S1 . . 97.10(5) yes
S1 Ag1 Ag2 2_556 1_556 120.51(5) no
S2 Ag1 Ag2 . 1_556 69.97(8) no
S1 Ag1 Ag2 . 1_556 138.59(4) no
S4 Ag2 S3 2_565 1_554 118.89(5) yes
S4 Ag2 S5 2_565 . 110.14(5) yes
S3 Ag2 S5 1_554 . 107.07(5) yes
S4 Ag2 S5 2_565 2_655 114.33(6) yes
S3 Ag2 S5 1_554 2_655 114.09(5) yes
S5 Ag2 S5 . 2_655 87.35(6) yes
S4 Ag2 Ag1 2_565 1_554 79.09(4) no
S5 Ag2 Ag1 . 1_554 153.45(5) no
S5 Ag2 Ag1 2_655 1_554 112.11(4) no
N2 Cs1 S2 2_666 . 180.0000 no
S2 Cs1 S2 2_666 . 180.0000 no
N2 Cs1 N3 2_666 2_666 66.72(11) no
S2 Cs1 N3 2_666 2_666 66.72(11) no
S2 Cs1 N3 . 2_666 113.28(11) no
N2 Cs1 N3 2_666 . 113.28(11) no
S2 Cs1 N3 2_666 . 113.28(11) no
S2 Cs1 N3 . . 66.72(11) no
N3 Cs1 N3 2_666 . 180.0000 no
N2 Cs1 S1 2_666 1_565 64.65(6) no
S2 Cs1 S1 2_666 1_565 64.65(6) no
S2 Cs1 S1 . 1_565 115.35(6) no
N3 Cs1 S1 2_666 1_565 75.05(9) no
N3 Cs1 S1 . 1_565 104.95(9) no
N2 Cs1 S1 2_666 2_656 115.35(6) no
S2 Cs1 S1 2_666 2_656 115.35(6) no
S2 Cs1 S1 . 2_656 64.65(6) no
N3 Cs1 S1 2_666 2_656 104.95(9) no
N3 Cs1 S1 . 2_656 75.05(9) no
S1 Cs1 S1 1_565 2_656 180 no
S2 Cs1 N1 . 2_666 120.29(10) no
N3 Cs1 N1 . 2_666 128.60(12) no
S1 Cs1 N1 1_565 2_666 113.25(9) no
S1 Cs1 N1 2_656 2_666 66.75(9) no
N2 Cs1 N1 2_666 . 120.29(10) no
S2 Cs1 N1 2_666 . 120.29(10) no
N3 Cs1 N1 2_666 . 128.60(12) no
S1 Cs1 N1 1_565 . 66.75(9) no
S1 Cs1 N1 2_656 . 113.25(9) no
N1 Cs1 N1 2_666 . 180.00(15) no
N2 Cs1 N5 2_666 1_565 74.16(10) no
S2 Cs1 N5 2_666 1_565 74.16(10) no
S2 Cs1 N5 . 1_565 105.84(10) no
N3 Cs1 N5 2_666 1_565 128.46(12) no
S1 Cs1 N5 2_656 1_565 121.83(8) no
N1 Cs1 N5 2_666 1_565 128.69(11) no
N2 Cs1 N5 2_666 2_656 105.84(10) no
S2 Cs1 N5 2_666 2_656 105.84(10) no
S2 Cs1 N5 . 2_656 74.16(10) no
N3 Cs1 N5 . 2_656 128.46(12) no
S1 Cs1 N5 1_565 2_656 121.83(8) no
N1 Cs1 N5 . 2_656 128.69(11) no
N5 Cs1 N5 1_565 2_656 180.00(16) no
N4 Zn1 N5 . 1_565 115.2(2) yes
N4 Zn1 N1 . . 113.5(2) yes
N5 Zn1 N1 1_565 . 111.1(2) yes
N4 Zn1 N3 . . 105.4(2) yes
N5 Zn1 N3 1_565 . 106.0(2) yes
N1 Zn1 N3 . . 104.5(2) yes
C1 S1 Ag1 . 2_556 97.9(2) no
C1 S1 Ag1 . . 93.8(2) no
Ag1 S1 Ag1 2_556 . 79.17(5) no
C1 S1 Cs1 . 1_545 100.2(2) no
Ag1 S1 Cs1 2_556 1_545 157.51(6) no
Ag1 S1 Cs1 . 1_545 112.72(5) no
C2 S2 Ag1 . . 98.66(15) no
C2 S2 Cs1 . . 127.62(16) no
Ag1 S2 Cs1 . . 128.24(11) no
C3 S3 Ag1 . . 98.4(2) no
C3 S3 Ag2 . 1_556 92.7(2) no
Ag1 S3 Ag2 . 1_556 80.62(5) no
C4 S4 Ag2 . 2_565 93.2(2) no
C4 S4 Cs1 . 1_455 110.7(2) no
Ag2 S4 Cs1 2_565 1_455 106.58(5) no
C5 S5 Ag2 . . 93.3(2) no
C5 S5 Ag2 . 2_655 88.4(2) no
Ag2 S5 Ag2 . 2_655 92.65(6) no
N1 C1 S1 2_556 . 179.4(6) yes
S2 C2 N2 . 2_656 180.0(2) yes
S2 C2 S2 . 2_656 180.0(2) no
N3 C3 S3 2_656 . 177.6(5) yes
N4 C4 S4 2_565 . 178.9(6) yes
N5 C5 S5 . . 178.8(6) yes
C1 N1 Zn1 2_556 . 163.9(5) no
C1 N1 Cs1 2_556 . 113.3(4) no
Zn1 N1 Cs1 . . 80.57(17) no
C3 N3 Zn1 2_656 . 157.4(5) no
C3 N3 Cs1 2_656 . 117.1(4) no
Zn1 N3 Cs1 . . 85.09(18) no
C4 N4 Zn1 2_565 . 172.4(5) no
C5 N5 Zn1 . 1_545 170.9(5) no
C5 N5 Cs1 . 1_545 108.5(4) no
Zn1 N5 Cs1 1_545 1_545 79.30(16) no

loop_
_geom_bond_atom_site_label_1
_geom_bond_atom_site_label_2
_geom_bond_site_symmetry_2
_geom_bond_distance
_geom_bond_publ_flag
Ag1 S1 2_556 2.5399(17) yes
Ag1 S2 . 2.541(3) yes
Ag1 S3 . 2.5443(16) yes
Ag1 S1 . 2.8505(19) yes
Ag1 Ag2 1_556 3.3121(9) no
Ag2 S4 2_565 2.5286(17) yes
Ag2 S3 1_554 2.5752(16) yes
Ag2 S5 . 2.7217(19) yes
Ag2 S5 2_655 2.7938(19) yes
Ag2 Ag1 1_554 3.3121(9) no
Cs1 N2 2_666 3.480(3) yes
Cs1 S2 2_666 3.480(3) no
Cs1 S2 . 3.480(3) yes
Cs1 N3 2_666 3.512(6) yes
Cs1 N3 . 3.512(6) yes
Cs1 S1 1_565 3.6262(15) yes
Cs1 S1 2_656 3.6262(15) yes
Cs1 N1 2_666 3.701(6) yes
Cs1 N1 . 3.701(6) yes
Cs1 N5 1_565 3.748(5) yes
Cs1 N5 2_656 3.748(5) yes
Zn1 N4 . 1.931(5) yes
Zn1 N5 1_565 1.954(5) yes
Zn1 N1 . 1.956(5) yes
Zn1 N3 . 2.006(5) yes
S1 C1 . 1.649(6) yes
S1 Ag1 2_556 2.5399(17) no
S1 Cs1 1_545 3.6262(15) no
S2 C2 . 1.389(3) yes
S3 C3 . 1.646(6) yes
S3 Ag2 1_556 2.5752(16) no
S4 C4 . 1.634(6) yes
S4 Ag2 2_565 2.5286(17) no
S4 Cs1 1_455 4.0494(18) no
S5 C5 . 1.643(6) yes
S5 Ag2 2_655 2.7938(19) no
C1 N1 2_556 1.153(8) yes
C2 N2 2_656 1.389(3) yes
C2 S2 2_656 1.389(3) no
C3 N3 2_656 1.150(7) yes
C4 N4 2_565 1.147(8) yes
C5 N5 . 1.138(7) yes
N1 C1 2_556 1.153(8) no
N3 C3 2_656 1.150(7) no
N4 C4 2_565 1.147(8) no
N5 Zn1 1_545 1.954(5) no
N5 Cs1 1_545 3.748(5) no
